data_1564823
loop_
_publ_author_name
'Somov, N.V.'
'Chausov, F.F.'
'Zakirova, R.M.'
'Petrov, V.G.'
'Shumilova, M.A.'

_publ_section_title
;
 Kristallicheskaya struktura tetra- i penta natriyevykh soley nitrilo
 trismetilen fosfonovoy kisloty
;
_journal_issue 1
_journal_name_full 'Zhurnal neorganicheskoy khimii'
_journal_page_first 46
_journal_page_last 53
_journal_paper_doi 10.7868/S0044457X18010063
_journal_year 2018
_chemical_formula_sum 'C6 H42 N2 Na8 O31 P6'
_chemical_formula_weight 1008.15
_space_group_IT_number 2
_space_group_name_Hall '-P 1'
_space_group_name_H-M_alt 'P -1'
_symmetry_cell_setting triclinic
_symmetry_Int_Tables_number 2
_symmetry_space_group_name_Hall '-P 1'
_symmetry_space_group_name_H-M 'P -1'
_atom_sites_solution_hydrogens difmap
_audit_creation_date 2015-09-14T09:04:10-00:00
_audit_creation_method 'WinGX routine CIF_UPDATE'
_cell_angle_alpha 92.077(2)
_cell_angle_beta 106.145(2)
_cell_angle_gamma 95.628(2)
_cell_formula_units_Z 1
_cell_length_a 7.1515(2)
_cell_length_b 11.1590(3)
_cell_length_c 12.0583(3)
_cell_measurement_reflns_used 12768
_cell_measurement_temperature 293(2)
_cell_measurement_theta_max 32.902
_cell_measurement_theta_min 3.909
_cell_volume 917.86(4)
_computing_cell_refinement
;
        CrysAlisPro, Agilent Technologies,
        Version 1.171.37.35 (release 13-08-2014 CrysAlis171 .NET)
        (compiled Aug 13 2014,18:06:01)
;
_computing_data_collection
;
        CrysAlisPro, Agilent Technologies,
        Version 1.171.37.35 (release 13-08-2014 CrysAlis171 .NET)
        (compiled Aug 13 2014,18:06:01)
;
_computing_data_reduction
;
        CrysAlisPro, Agilent Technologies,
        Version 1.171.37.35 (release 13-08-2014 CrysAlis171 .NET)
        (compiled Aug 13 2014,18:06:01)
;
_computing_structure_refinement 'SHELXL-2014/7 (Sheldrick, 2014)'
_diffrn_ambient_temperature 293(2)
_diffrn_detector 'CCD plate'
_diffrn_detector_area_resol_mean 16.0302
_diffrn_detector_type Sapphire3
_diffrn_measured_fraction_theta_full 0.996
_diffrn_measured_fraction_theta_max 0.997
_diffrn_measurement_device 'four-circle diffractometer'
_diffrn_measurement_device_type 'Xcalibur, Sapphire3, Gemini'
_diffrn_measurement_method '\w scans'
_diffrn_orient_matrix_UB_11 0.0165792
_diffrn_orient_matrix_UB_12 0.0336532
_diffrn_orient_matrix_UB_13 0.0535464
_diffrn_orient_matrix_UB_21 -0.1020613
_diffrn_orient_matrix_UB_22 -0.0073468
_diffrn_orient_matrix_UB_23 -0.0060176
_diffrn_orient_matrix_UB_31 0.0103482
_diffrn_orient_matrix_UB_32 -0.0539542
_diffrn_orient_matrix_UB_33 0.0293807
_diffrn_radiation_monochromator graphite
_diffrn_radiation_probe x-ray
_diffrn_radiation_type MoK\a
_diffrn_radiation_wavelength 0.71073
_diffrn_reflns_av_R_equivalents 0.0183
_diffrn_reflns_av_unetI/netI 0.0249
_diffrn_reflns_Laue_measured_fraction_full 0.996
_diffrn_reflns_Laue_measured_fraction_max 0.997
_diffrn_reflns_limit_h_max 10
_diffrn_reflns_limit_h_min -10
_diffrn_reflns_limit_k_max 15
_diffrn_reflns_limit_k_min -15
_diffrn_reflns_limit_l_max 17
_diffrn_reflns_limit_l_min -17
_diffrn_reflns_number 17907
_diffrn_reflns_point_group_measured_fraction_full 0.996
_diffrn_reflns_point_group_measured_fraction_max 0.997
_diffrn_reflns_theta_full 25.242
_diffrn_reflns_theta_max 30.508
_diffrn_reflns_theta_min 3.324
_diffrn_source 'Enhance (Mo) X-ray Source'
_exptl_absorpt_coefficient_mu 0.494
_exptl_absorpt_correction_T_max 0.939
_exptl_absorpt_correction_T_min 0.827
_exptl_absorpt_correction_type analytical
_exptl_absorpt_process_details
;
        CrysAlisPro, Agilent Technologies,
        Version 1.171.37.35 (release 13-08-2014 CrysAlis171 .NET)
        (compiled Aug 13 2014,18:06:01)
Analytical numeric absorption correction using a multifaceted crystal
                        model based on expressions derived by R.C. Clark & J.S.
        (Clark, R. C. & Reid, J. S. (1995). Acta Cryst. A51, 887-897)
        Empirical absorption correction using spherical harmonics,
 implemented in SCALE3 ABSPACK scaling algorithm.
;
_exptl_crystal_density_diffrn 1.824
_exptl_crystal_description prism
_exptl_crystal_F_000 518
_exptl_crystal_size_max 0.25
_exptl_crystal_size_mid 0.1461
_exptl_crystal_size_min 0.0852
_refine_diff_density_max 0.62
_refine_diff_density_min -0.428
_refine_diff_density_rms 0.055
_refine_ls_extinction_method none
_refine_ls_goodness_of_fit_ref 1.101
_refine_ls_hydrogen_treatment refU
_refine_ls_matrix_type full
_refine_ls_number_parameters 288
_refine_ls_number_reflns 5585
_refine_ls_number_restraints 3
_refine_ls_restrained_S_all 1.101
_refine_ls_R_factor_all 0.0294
_refine_ls_R_factor_gt 0.0265
_refine_ls_shift/su_max 0.001
_refine_ls_shift/su_mean 0
_refine_ls_structure_factor_coef Fsqd
_refine_ls_weighting_details 'w=1/[\s^2^(Fo^2^)+(0.0314P)^2^+0.3635P] where P=(Fo^2^+2Fc^2^)/3'
_refine_ls_weighting_scheme calc
_refine_ls_wR_factor_gt 0.0685
_refine_ls_wR_factor_ref 0.0698
_reflns_Friedel_coverage 0
_reflns_number_gt 5196
_reflns_number_total 5585
_reflns_threshold_expression 'I > 2\s(I)'
_cod_data_source_file tmpkcyu3mwl
_cod_data_source_block naatmp_2
_cod_database_code 1564823

loop_
_symmetry_equiv_pos_as_xyz
'x, y, z'
'-x, -y, -z'

loop_
_atom_site_label
_atom_site_type_symbol
_atom_site_fract_x
_atom_site_fract_y
_atom_site_fract_z
_atom_site_U_iso_or_equiv
_atom_site_adp_type
_atom_site_occupancy
_atom_site_site_symmetry_order
_atom_site_calc_flag
_atom_site_refinement_flags_posn
_atom_site_refinement_flags_adp
_atom_site_refinement_flags_occupancy
_atom_site_disorder_assembly
_atom_site_disorder_group
C1 C 0.21116(16) 0.07175(10) 0.62875(9) 0.01681(19) Uani 1 1 d . . . . .
C2 C 1.12608(17) 0.17725(10) 0.79110(9) 0.01733(19) Uani 1 1 d . . . . .
C3 C 1.04440(16) 0.02662(10) 1.28741(10) 0.0179(2) Uani 1 1 d . . . . .
N1 N 1.14121(13) 0.05794(8) 0.73476(8) 0.01356(16) Uani 1 1 d . . . . .
O1 O 0.5392 0.0914 0.5622 0.02735(19) Uani 1 1 d D . . . .
O2 O 0.55273(13) 0.03744(8) 0.76959(7) 0.02112(16) Uani 1 1 d . . . . .
O3 O 0.51675(14) 0.25023(8) 0.70545(8) 0.02408(18) Uani 1 1 d . . . . .
O4 O 1.34677(12) 0.10676(8) 0.99205(7) 0.02031(16) Uani 1 1 d . . . . .
O5 O 1.19520(15) 0.30531(8) 0.98862(8) 0.02590(19) Uani 1 1 d . . . . .
O6 O 0.98818(12) 0.10639(8) 0.97124(8) 0.02161(17) Uani 1 1 d D . . . .
O7 O 1.16015(13) 0.25209(8) 1.25054(8) 0.02349(17) Uani 1 1 d . . . . .
O8 O 0.79755(12) 0.17618(8) 1.18390(7) 0.02134(16) Uani 1 1 d . . . . .
O9 O 0.96859(15) 0.22325(9) 1.39828(8) 0.02650(19) Uani 1 1 d . . . . .
O10 O 0.6652(2) 0.31961(11) 0.93154(10) 0.0459(3) Uani 1 1 d D . . . .
O11 O 0.86546(18) 0.50522(9) 1.15145(10) 0.0391(2) Uani 1 1 d . . . . .
O12 O 1.49247(19) 0.40781(14) 1.18410(11) 0.0490(3) Uani 1 1 d . . . . .
O13 O 1.1997(2) 0.57941(11) 1.33126(11) 0.0448(3) Uani 1 1 d . . . . .
O14 O 1.60928(19) 0.25679(12) 1.40889(11) 0.0444(3) Uani 1 1 d . . . . .
O15 O 1.6230(3) 0.57532(19) 1.44302(18) 0.0284(4) Uani 0.5 1 d . . P . .
O16 O 1.2739(4) 0.3841(2) 1.53260(19) 0.0321(4) Uani 0.5 1 d . . P . .
O17 O 0.9832(3) 0.4414(2) 1.4972(2) 0.0441(6) Uani 0.5 1 d . . P . .
Na1 Na 0.53054(8) -0.17583(5) 0.79089(5) 0.02697(11) Uani 1 1 d . . . . .
Na2 Na 1.39093(8) 0.40413(5) 1.35855(5) 0.02807(12) Uani 1 1 d . . . . .
Na3 Na 0.95513(8) 0.32805(5) 1.08326(5) 0.02734(11) Uani 1 1 d . . . . .
Na4 Na 0.65991(7) 0.10236(4) 0.97299(4) 0.02114(10) Uani 1 1 d D . . . .
P1 P 0.47636(4) 0.11607(3) 0.67238(2) 0.01536(6) Uani 1 1 d D . . . .
P2 P 1.17134(4) 0.17386(2) 0.94770(2) 0.01383(6) Uani 1 1 d D . . . .
P3 P 0.98933(4) 0.18363(3) 1.28074(2) 0.01635(6) Uani 1 1 d . . . . .
H1 H 0.185(2) -0.0078(15) 0.5855(14) 0.024(4) Uiso 1 1 d . . . . .
H2 H 0.138(2) 0.1274(15) 0.5840(14) 0.022(4) Uiso 1 1 d . . . . .
H3 H 0.995(3) 0.1996(16) 0.7540(15) 0.032(4) Uiso 1 1 d D . . . .
H4 H 1.223(3) 0.2344(16) 0.7795(14) 0.027(4) Uiso 1 1 d . . . . .
H5 H 1.103(3) 0.0118(15) 1.2243(15) 0.026(4) Uiso 1 1 d . . . . .
H6 H 1.127(2) 0.0092(15) 1.3583(14) 0.022(4) Uiso 1 1 d . . . . .
H7 H 1.236(2) 0.0235(14) 0.7836(13) 0.018(4) Uiso 1 1 d . . . . .
H8 H 0.592(3) 0.3687(18) 0.948(2) 0.075(2) Uiso 1 1 d D . . . .
H9 H 0.6203 0.2999 0.8565 0.075(2) Uiso 1 1 d . . . . .
H10 H 0.8459 0.5595 1.1118 0.075(2) Uiso 1 1 d . . . . .
H11 H 0.9649 0.539 1.2064 0.075(2) Uiso 1 1 d . . . . .
H12 H 1.1715 0.5954 1.3975 0.075(2) Uiso 1 1 d . . . . .
H13 H 1.2731 0.637 1.3257 0.075(2) Uiso 1 1 d . . . . .
H14 H 1.4077 0.3907 1.117 0.075(2) Uiso 1 1 d . . . . .
H15 H 1.5876 0.4341 1.1634 0.075(2) Uiso 1 1 d . . . . .
H16 H 1.5843 0.2099 1.4558 0.075(2) Uiso 1 1 d . . . . .
H17 H 1.7219 0.2458 1.4037 0.075(2) Uiso 1 1 d . . . . .
H18 H 1.2599 0.4398 1.5578 0.075(2) Uiso 0.5 1 d . . P . .
H19 H 1.1814 0.3271 1.5048 0.075(2) Uiso 0.5 1 d . . P . .
H20 H 0.9028 0.4938 1.461 0.075(2) Uiso 0.5 1 d . . P . .
H21 H 0.9748 0.3801 1.4524 0.075(2) Uiso 0.5 1 d . . P . .
H22 H 1.6222 0.6413 1.4003 0.075(2) Uiso 1 1 d . . . . .
H23 H 1.011(9) 0.037(2) 0.995(5) 0.075(2) Uiso 0.5 1 d D . P . .
H24 H 0.500(9) 0.026(2) 0.520(3) 0.075(2) Uiso 0.5 1 d D . P . .

loop_
_atom_site_aniso_label
_atom_site_aniso_U_11
_atom_site_aniso_U_22
_atom_site_aniso_U_33
_atom_site_aniso_U_23
_atom_site_aniso_U_13
_atom_site_aniso_U_12
C1 0.0185(5) 0.0202(5) 0.0119(4) 0.0006(4) 0.0051(4) 0.0011(4)
C2 0.0228(5) 0.0144(5) 0.0164(5) 0.0016(4) 0.0076(4) 0.0040(4)
C3 0.0127(4) 0.0191(5) 0.0221(5) -0.0003(4) 0.0060(4) 0.0003(4)
N1 0.0140(4) 0.0147(4) 0.0126(4) 0.0015(3) 0.0044(3) 0.0026(3)
O1 0.0338(5) 0.0315(5) 0.0227(4) 0.0015(3) 0.0188(4) 0.0007(4)
O2 0.0207(4) 0.0234(4) 0.0208(4) 0.0072(3) 0.0067(3) 0.0058(3)
O3 0.0289(4) 0.0172(4) 0.0235(4) 0.0012(3) 0.0049(3) -0.0024(3)
O4 0.0140(3) 0.0241(4) 0.0241(4) 0.0061(3) 0.0062(3) 0.0046(3)
O5 0.0395(5) 0.0169(4) 0.0216(4) -0.0025(3) 0.0101(4) 0.0022(3)
O6 0.0152(4) 0.0272(4) 0.0254(4) 0.0069(3) 0.0098(3) 0.0029(3)
O7 0.0212(4) 0.0226(4) 0.0260(4) 0.0015(3) 0.0082(3) -0.0055(3)
O8 0.0178(4) 0.0238(4) 0.0221(4) 0.0031(3) 0.0051(3) 0.0019(3)
O9 0.0334(5) 0.0272(4) 0.0212(4) -0.0034(3) 0.0118(4) 0.0044(4)
O10 0.0533(7) 0.0407(6) 0.0316(6) -0.0048(5) -0.0088(5) 0.0111(5)
O11 0.0471(6) 0.0233(5) 0.0457(6) 0.0054(4) 0.0116(5) 0.0011(4)
O12 0.0377(6) 0.0689(9) 0.0400(6) -0.0047(6) 0.0167(5) -0.0095(6)
O13 0.0572(8) 0.0341(6) 0.0498(7) 0.0076(5) 0.0270(6) 0.0005(5)
O14 0.0477(7) 0.0573(7) 0.0455(6) 0.0272(6) 0.0301(6) 0.0309(6)
O15 0.0260(10) 0.0260(10) 0.0302(10) 0.0041(8) 0.0031(8) 0.0021(8)
O16 0.0339(12) 0.0263(10) 0.0319(10) 0.0029(8) 0.0024(9) 0.0031(9)
O17 0.0302(11) 0.0408(12) 0.0568(15) -0.0197(11) 0.0075(10) 0.0049(9)
Na1 0.0293(3) 0.0258(3) 0.0275(3) 0.0036(2) 0.0095(2) 0.0064(2)
Na2 0.0274(3) 0.0268(3) 0.0287(3) -0.0042(2) 0.0065(2) 0.0031(2)
Na3 0.0285(3) 0.0286(3) 0.0259(3) 0.0045(2) 0.0085(2) 0.0043(2)
Na4 0.0158(2) 0.0230(2) 0.0256(2) 0.00377(18) 0.00703(18) 0.00275(17)
P1 0.01699(12) 0.01609(13) 0.01441(12) 0.00220(9) 0.00688(9) 0.00111(9)
P2 0.01388(12) 0.01441(12) 0.01403(12) 0.00061(9) 0.00537(9) 0.00154(9)
P3 0.01678(13) 0.01594(13) 0.01684(12) -0.00013(9) 0.00660(10) -0.00065(9)

loop_
_atom_type_symbol
_atom_type_description
_atom_type_scat_dispersion_real
_atom_type_scat_dispersion_imag
_atom_type_scat_source
C C 0.0033 0.0016 'International Tables Vol C Tables 4.2.6.8 and 6.1.1.4'
H H 0 0 'International Tables Vol C Tables 4.2.6.8 and 6.1.1.4'
N N 0.0061 0.0033 'International Tables Vol C Tables 4.2.6.8 and 6.1.1.4'
O O 0.0106 0.006 'International Tables Vol C Tables 4.2.6.8 and 6.1.1.4'
Na Na 0.0362 0.0249 'International Tables Vol C Tables 4.2.6.8 and 6.1.1.4'
P P 0.1023 0.0942 'International Tables Vol C Tables 4.2.6.8 and 6.1.1.4'

loop_
_exptl_crystal_face_index_h
_exptl_crystal_face_index_k
_exptl_crystal_face_index_l
_exptl_crystal_face_perp_dist
0 -2 16 0.0662
0 0 -16 0.0771
1 -16 0 0.0362
0 15 2 0.0296
10 0 -7 0.1026
-9 5 0 0.1123
-3 -8 15 0.0661
-8 11 4 0.08

loop_
_geom_angle_atom_site_label_1
_geom_angle_atom_site_label_2
_geom_angle_atom_site_label_3
_geom_angle
_geom_angle_site_symmetry_1
_geom_angle_site_symmetry_3
_geom_angle_publ_flag
N1 C1 P1 109.50(7) 1_455 . ?
N1 C1 H1 107.8(10) 1_455 . ?
P1 C1 H1 108.0(10) . . ?
N1 C1 H2 107.4(10) 1_455 . ?
P1 C1 H2 114.0(10) . . ?
H1 C1 H2 110.0(14) . . ?
N1 C2 P2 112.76(7) . . ?
N1 C2 H3 107.1(11) . . ?
P2 C2 H3 111.5(10) . . ?
N1 C2 H4 108.8(10) . . ?
P2 C2 H4 106.2(10) . . ?
H3 C2 H4 110.5(15) . . ?
N1 C3 P3 110.42(7) 2_757 . ?
N1 C3 H5 108.0(10) 2_757 . ?
P3 C3 H5 106.1(10) . . ?
N1 C3 H6 107.2(10) 2_757 . ?
P3 C3 H6 114.1(10) . . ?
H5 C3 H6 110.9(14) . . ?
C2 N1 C3 112.19(8) . 2_757 ?
C2 N1 C1 112.30(8) . 1_655 ?
C3 N1 C1 112.84(8) 2_757 1_655 ?
C2 N1 H7 107.6(10) . . ?
C3 N1 H7 107.1(10) 2_757 . ?
C1 N1 H7 104.2(10) 1_655 . ?
P1 O1 H24 122(4) . . ?
P1 O2 Na1 134.84(5) . . ?
P1 O2 Na4 125.53(5) . . ?
Na1 O2 Na4 97.61(3) . . ?
P2 O4 Na4 139.11(5) . 1_655 ?
P2 O4 Na4 126.11(5) . 2_757 ?
Na4 O4 Na4 88.56(3) 1_655 2_757 ?
P2 O4 Na1 103.50(4) . 2_757 ?
Na4 O4 Na1 93.85(3) 1_655 2_757 ?
Na4 O4 Na1 93.65(3) 2_757 2_757 ?
P2 O5 Na3 106.49(5) . . ?
P2 O6 Na4 149.46(5) . . ?
P2 O6 Na3 85.47(4) . . ?
Na4 O6 Na3 73.22(3) . . ?
P2 O6 H23 111(4) . . ?
Na4 O6 H23 99(4) . . ?
Na3 O6 H23 133(4) . . ?
P3 O7 Na2 129.19(5) . . ?
P3 O7 Na3 93.23(4) . . ?
Na2 O7 Na3 110.79(4) . . ?
P3 O7 Na1 130.47(5) . 2_757 ?
Na2 O7 Na1 82.18(3) . 2_757 ?
Na3 O7 Na1 111.46(4) . 2_757 ?
P3 O8 Na1 126.03(5) . 2_657 ?
P3 O8 Na3 89.07(4) . . ?
Na1 O8 Na3 125.61(4) 2_657 . ?
P3 O8 Na4 139.44(5) . . ?
Na1 O8 Na4 92.01(3) 2_657 . ?
Na3 O8 Na4 76.93(3) . . ?
Na3 O10 Na4 80.23(4) . . ?
Na3 O10 H8 109.5(17) . . ?
Na4 O10 H8 126.2(18) . . ?
Na3 O10 H9 140.22(12) . . ?
Na4 O10 H9 90.63(9) . . ?
H8 O10 H9 107.1(18) . . ?
Na3 O11 H10 120.33(11) . . ?
Na3 O11 H11 107.76(9) . . ?
H10 O11 H11 99.51(11) . . ?
Na2 O12 Na1 80.58(4) . 2_757 ?
Na2 O12 H14 120.66(10) . . ?
Na1 O12 H14 86.63(10) 2_757 . ?
Na2 O12 H15 138.49(11) . . ?
Na1 O12 H15 113.79(12) 2_757 . ?
H14 O12 H15 99.59(13) . . ?
Na2 O13 H12 107.26(10) . . ?
Na2 O13 H13 106.96(11) . . ?
H12 O13 H13 104.46(14) . . ?
Na2 O14 Na1 85.31(4) . 2_757 ?
Na2 O14 H16 114.39(9) . . ?
Na1 O14 H16 112.37(12) 2_757 . ?
Na2 O14 H17 137.11(10) . . ?
Na1 O14 H17 89.31(9) 2_757 . ?
H16 O14 H17 106.98(12) . . ?
O16 O15 Na2 159.5(3) 2_868 . ?
O16 O15 Na2 84.2(2) 2_868 2_868 ?
Na2 O15 Na2 104.36(8) . 2_868 ?
O16 O15 H22 71.5(2) 2_868 . ?
Na2 O15 H22 117.25(17) . . ?
Na2 O15 H22 120.54(17) 2_868 . ?
O15 O16 Na2 77.1(2) 2_868 . ?
O15 O16 H18 70.4(3) 2_868 . ?
Na2 O16 H18 114.1(2) . . ?
O15 O16 H19 165.8(3) 2_868 . ?
Na2 O16 H19 97.57(16) . . ?
H18 O16 H19 123.5(3) . . ?
O17 O17 H20 52.28(18) 2_768 . ?
O17 O17 H21 141.4(4) 2_768 . ?
H20 O17 H21 109.9(3) . . ?
O2 Na1 O14 101.93(4) . 2_757 ?
O2 Na1 O8 91.17(3) . 2_657 ?
O14 Na1 O8 90.66(4) 2_757 2_657 ?
O2 Na1 O4 82.45(3) . 2_757 ?
O14 Na1 O4 174.00(4) 2_757 2_757 ?
O8 Na1 O4 85.12(3) 2_657 2_757 ?
O2 Na1 O7 107.03(3) . 2_757 ?
O14 Na1 O7 79.82(4) 2_757 2_757 ?
O8 Na1 O7 160.80(4) 2_657 2_757 ?
O4 Na1 O7 102.95(3) 2_757 2_757 ?
O2 Na1 O12 179.54(4) . 2_757 ?
O14 Na1 O12 78.53(4) 2_757 2_757 ?
O8 Na1 O12 88.82(4) 2_657 2_757 ?
O4 Na1 O12 97.09(4) 2_757 2_757 ?
O7 Na1 O12 73.03(4) 2_757 2_757 ?
O2 Na1 Na2 133.37(3) . 2_757 ?
O14 Na1 Na2 46.30(3) 2_757 2_757 ?
O8 Na1 Na2 117.20(3) 2_657 2_757 ?
O4 Na1 Na2 132.70(3) 2_757 2_757 ?
O7 Na1 Na2 45.07(2) 2_757 2_757 ?
O12 Na1 Na2 46.99(3) 2_757 2_757 ?
O2 Na1 P2 98.61(3) . 2_757 ?
O14 Na1 P2 153.45(3) 2_757 2_757 ?
O8 Na1 P2 105.64(3) 2_657 2_757 ?
O4 Na1 P2 26.507(19) 2_757 2_757 ?
O7 Na1 P2 78.19(2) 2_757 2_757 ?
O12 Na1 P2 80.95(3) 2_757 2_757 ?
Na2 Na1 P2 107.148(19) 2_757 2_757 ?
O2 Na1 Na4 84.33(3) . 2_657 ?
O14 Na1 Na4 135.52(3) 2_757 2_657 ?
O8 Na1 Na4 44.93(2) 2_657 2_657 ?
O4 Na1 Na4 40.22(2) 2_757 2_657 ?
O7 Na1 Na4 140.90(3) 2_757 2_657 ?
O12 Na1 Na4 95.33(3) 2_757 2_657 ?
Na2 Na1 Na4 142.02(2) 2_757 2_657 ?
P2 Na1 Na4 62.990(13) 2_757 2_657 ?
O2 Na1 Na4 41.40(2) . . ?
O14 Na1 Na4 143.05(3) 2_757 . ?
O8 Na1 Na4 86.64(3) 2_657 . ?
O4 Na1 Na4 41.06(2) 2_757 . ?
O7 Na1 Na4 110.97(3) 2_757 . ?
O12 Na1 Na4 138.13(3) 2_757 . ?
Na2 Na1 Na4 156.02(2) 2_757 . ?
P2 Na1 Na4 60.511(13) 2_757 . ?
Na4 Na1 Na4 54.219(16) 2_657 . ?
O2 Na1 Na3 117.92(3) . 2_757 ?
O14 Na1 Na3 106.47(3) 2_757 2_757 ?
O8 Na1 Na3 141.03(3) 2_657 2_757 ?
O4 Na1 Na3 74.59(2) 2_757 2_757 ?
O7 Na1 Na3 32.45(2) 2_757 2_757 ?
O12 Na1 Na3 61.89(3) 2_757 2_757 ?
Na2 Na1 Na3 61.950(15) 2_757 2_757 ?
P2 Na1 Na3 48.227(11) 2_757 2_757 ?
Na4 Na1 Na3 108.991(17) 2_657 2_757 ?
Na4 Na1 Na3 98.366(17) . 2_757 ?
O7 Na2 O14 87.70(5) . . ?
O7 Na2 O15 171.35(6) . . ?
O14 Na2 O15 96.71(6) . . ?
O7 Na2 O12 82.10(4) . . ?
O14 Na2 O12 84.29(5) . . ?
O15 Na2 O12 90.92(6) . . ?
O7 Na2 O15 111.89(6) . 2_868 ?
O14 Na2 O15 90.16(6) . 2_868 ?
O15 Na2 O15 75.64(9) . 2_868 ?
O12 Na2 O15 164.79(7) . 2_868 ?
O7 Na2 O13 101.22(4) . . ?
O14 Na2 O13 170.80(6) . . ?
O15 Na2 O13 74.75(6) . . ?
O12 Na2 O13 99.05(5) . . ?
O15 Na2 O13 84.45(6) 2_868 . ?
O7 Na2 O16 93.69(7) . . ?
O14 Na2 O16 94.00(6) . . ?
O15 Na2 O16 93.41(8) . . ?
O12 Na2 O16 175.51(7) . . ?
O15 Na2 O16 18.74(6) 2_868 . ?
O13 Na2 O16 83.27(6) . . ?
O7 Na2 Na1 52.75(3) . 2_757 ?
O14 Na2 Na1 48.39(4) . 2_757 ?
O15 Na2 Na1 125.94(6) . 2_757 ?
O12 Na2 Na1 52.43(4) . 2_757 ?
O15 Na2 Na1 131.04(5) 2_868 2_757 ?
O13 Na2 Na1 139.80(4) . 2_757 ?
O16 Na2 Na1 123.56(6) . 2_757 ?
O7 Na2 Na2 149.24(4) . 2_868 ?
O14 Na2 Na2 94.31(4) . 2_868 ?
O15 Na2 Na2 38.10(5) . 2_868 ?
O12 Na2 Na2 128.66(4) . 2_868 ?
O15 Na2 Na2 37.54(6) 2_868 2_868 ?
O13 Na2 Na2 76.88(4) . 2_868 ?
O16 Na2 Na2 55.54(6) . 2_868 ?
Na1 Na2 Na2 141.94(3) 2_757 2_868 ?
O7 Na2 Na3 35.08(3) . . ?
O14 Na2 Na3 116.49(4) . . ?
O15 Na2 Na3 136.98(5) . . ?
O12 Na2 Na3 67.65(3) . . ?
O15 Na2 Na3 127.25(6) 2_868 . ?
O13 Na2 Na3 72.65(4) . . ?
O16 Na2 Na3 109.66(6) . . ?
Na1 Na2 Na3 70.215(16) 2_757 . ?
Na2 Na2 Na3 147.71(3) 2_868 . ?
O11 Na3 O5 128.60(4) . . ?
O11 Na3 O10 86.67(5) . . ?
O5 Na3 O10 103.60(5) . . ?
O11 Na3 O7 104.53(4) . . ?
O5 Na3 O7 89.02(4) . . ?
O10 Na3 O7 152.58(5) . . ?
O11 Na3 O8 100.78(4) . . ?
O5 Na3 O8 128.73(4) . . ?
O10 Na3 O8 90.60(5) . . ?
O7 Na3 O8 62.98(3) . . ?
O11 Na3 O6 168.76(4) . . ?
O5 Na3 O6 57.11(3) . . ?
O10 Na3 O6 82.34(4) . . ?
O7 Na3 O6 84.46(3) . . ?
O8 Na3 O6 77.07(3) . . ?
O11 Na3 P3 101.03(3) . . ?
O5 Na3 P3 113.68(3) . . ?
O10 Na3 P3 122.48(4) . . ?
O7 Na3 P3 31.53(2) . . ?
O8 Na3 P3 31.87(2) . . ?
O6 Na3 P3 83.04(2) . . ?
O11 Na3 Na4 123.93(4) . . ?
O5 Na3 Na4 99.86(3) . . ?
O10 Na3 Na4 51.96(4) . . ?
O7 Na3 Na4 102.35(3) . . ?
O8 Na3 Na4 52.29(2) . . ?
O6 Na3 Na4 46.18(2) . . ?
P3 Na3 Na4 78.931(17) . . ?
O11 Na3 P2 155.65(4) . . ?
O5 Na3 P2 27.60(2) . . ?
O10 Na3 P2 95.21(4) . . ?
O7 Na3 P2 84.76(3) . . ?
O8 Na3 P2 103.46(3) . . ?
O6 Na3 P2 29.593(18) . . ?
P3 Na3 P2 98.382(18) . . ?
Na4 Na3 P2 74.216(16) . . ?
O11 Na3 Na2 80.58(3) . . ?
O5 Na3 Na2 85.24(3) . . ?
O10 Na3 Na2 167.22(4) . . ?
O7 Na3 Na2 34.13(2) . . ?
O8 Na3 Na2 90.93(3) . . ?
O6 Na3 Na2 110.36(2) . . ?
P3 Na3 Na2 59.956(14) . . ?
Na4 Na3 Na2 136.43(2) . . ?
P2 Na3 Na2 96.770(17) . . ?
O11 Na3 Na1 128.03(4) . 2_757 ?
O5 Na3 Na1 53.21(3) . 2_757 ?
O10 Na3 Na1 144.93(4) . 2_757 ?
O7 Na3 Na1 36.09(2) . 2_757 ?
O8 Na3 Na1 87.76(3) . 2_757 ?
O6 Na3 Na1 63.15(2) . 2_757 ?
P3 Na3 Na1 62.173(14) . 2_757 ?
Na4 Na3 Na1 101.849(18) . 2_757 ?
P2 Na3 Na1 51.490(12) . 2_757 ?
Na2 Na3 Na1 47.834(13) . 2_757 ?
O4 Na4 O6 174.66(4) 1_455 . ?
O4 Na4 O4 91.44(3) 1_455 2_757 ?
O6 Na4 O4 89.66(3) . 2_757 ?
O4 Na4 O2 95.18(3) 1_455 . ?
O6 Na4 O2 90.10(3) . . ?
O4 Na4 O2 86.27(3) 2_757 . ?
O4 Na4 O10 88.82(4) 1_455 . ?
O6 Na4 O10 90.20(4) . . ?
O4 Na4 O10 178.67(4) 2_757 . ?
O2 Na4 O10 92.41(4) . . ?
O4 Na4 O8 88.96(3) 1_455 . ?
O6 Na4 O8 85.74(3) . . ?
O4 Na4 O8 95.20(3) 2_757 . ?
O2 Na4 O8 175.57(4) . . ?
O10 Na4 O8 86.11(4) . . ?
O4 Na4 Na3 115.27(3) 1_455 . ?
O6 Na4 Na3 60.60(3) . . ?
O4 Na4 Na3 133.08(3) 2_757 . ?
O2 Na4 Na3 125.55(3) . . ?
O10 Na4 Na3 47.81(3) . . ?
O8 Na4 Na3 50.78(2) . . ?
O4 Na4 Na4 46.54(2) 1_455 2_657 ?
O6 Na4 Na4 134.32(3) . 2_657 ?
O4 Na4 Na4 44.90(2) 2_757 2_657 ?
O2 Na4 Na4 90.94(3) . 2_657 ?
O10 Na4 Na4 135.35(4) . 2_657 ?
O8 Na4 Na4 93.04(3) . 2_657 ?
Na3 Na4 Na4 142.87(3) . 2_657 ?
O4 Na4 Na1 45.93(3) 1_455 2_657 ?
O6 Na4 Na1 128.79(3) . 2_657 ?
O4 Na4 Na1 93.56(3) 2_757 2_657 ?
O2 Na4 Na1 141.11(3) . 2_657 ?
O10 Na4 Na1 87.56(4) . 2_657 ?
O8 Na4 Na1 43.06(2) . 2_657 ?
Na3 Na4 Na1 81.379(18) . 2_657 ?
Na4 Na4 Na1 63.509(18) 2_657 2_657 ?
O4 Na4 Na1 93.69(3) 1_455 . ?
O6 Na4 Na1 90.79(3) . . ?
O4 Na4 Na1 45.30(2) 2_757 . ?
O2 Na4 Na1 40.99(2) . . ?
O10 Na4 Na1 133.38(3) . . ?
O8 Na4 Na1 140.42(3) . . ?
Na3 Na4 Na1 150.57(2) . . ?
Na4 Na4 Na1 62.272(18) 2_657 . ?
Na1 Na4 Na1 125.781(16) 2_657 . ?
O4 Na4 H9 89.70(3) 1_455 . ?
O6 Na4 H9 91.13(3) . . ?
O4 Na4 H9 159.23(3) 2_757 . ?
O2 Na4 H9 72.98(2) . . ?
O10 Na4 H9 19.45(3) . . ?
O8 Na4 H9 105.55(3) . . ?
Na3 Na4 H9 63.809(14) . . ?
Na4 Na4 H9 132.47(2) 2_657 . ?
Na1 Na4 H9 102.037(17) 2_657 . ?
Na1 Na4 H9 113.936(18) . . ?
O4 Na4 H23 160.8(8) 1_455 . ?
O6 Na4 H23 18.6(7) . . ?
O4 Na4 H23 71.3(7) 2_757 . ?
O2 Na4 H23 92.0(13) . . ?
O10 Na4 H23 108.6(7) . . ?
O8 Na4 H23 84.6(13) . . ?
Na3 Na4 H23 73.9(10) . . ?
Na4 Na4 H23 115.7(7) 2_657 . ?
Na1 Na4 H23 124.8(13) 2_657 . ?
Na1 Na4 H23 80.2(11) . . ?
H9 Na4 H23 109.4(7) . . ?
O2 P1 O3 114.69(5) . . ?
O2 P1 O1 115.41(4) . . ?
O3 P1 O1 108.43(4) . . ?
O2 P1 C1 103.72(5) . . ?
O3 P1 C1 109.30(5) . . ?
O1 P1 C1 104.56(4) . . ?
O4 P2 O5 116.18(6) . . ?
O4 P2 O6 110.47(5) . . ?
O5 P2 O6 110.63(5) . . ?
O4 P2 C2 107.32(5) . . ?
O5 P2 C2 103.67(5) . . ?
O6 P2 C2 108.01(5) . . ?
O4 P2 Na3 129.86(4) . . ?
O5 P2 Na3 45.91(4) . . ?
O6 P2 Na3 64.94(4) . . ?
C2 P2 Na3 121.84(4) . . ?
O4 P2 Na1 49.99(4) . 2_757 ?
O5 P2 Na1 77.92(4) . 2_757 ?
O6 P2 Na1 97.81(4) . 2_757 ?
C2 P2 Na1 151.25(4) . 2_757 ?
Na3 P2 Na1 80.283(15) . 2_757 ?
O7 P3 O9 113.87(5) . . ?
O7 P3 O8 113.23(5) . . ?
O9 P3 O8 113.21(5) . . ?
O7 P3 C3 105.01(5) . . ?
O9 P3 C3 107.22(5) . . ?
O8 P3 C3 103.14(5) . . ?
O7 P3 Na3 55.24(4) . . ?
O9 P3 Na3 126.90(4) . . ?
O8 P3 Na3 59.05(4) . . ?
C3 P3 Na3 125.88(4) . . ?

loop_
_geom_bond_atom_site_label_1
_geom_bond_atom_site_label_2
_geom_bond_distance
_geom_bond_site_symmetry_2
_geom_bond_publ_flag
C1 N1 1.5042(13) 1_455 ?
C1 P1 1.8332(11) . ?
C1 H1 0.988(17) . ?
C1 H2 0.938(16) . ?
C2 N1 1.4999(14) . ?
C2 P2 1.8274(11) . ?
C2 H3 0.979(18) . ?
C2 H4 0.936(18) . ?
C3 N1 1.5041(14) 2_757 ?
C3 P3 1.8329(12) . ?
C3 H5 0.981(17) . ?
C3 H6 0.935(16) . ?
N1 C3 1.5041(14) 2_757 ?
N1 C1 1.5043(13) 1_655 ?
N1 H7 0.893(16) . ?
O1 P1 1.5408(3) . ?
O1 H24 0.8500(11) . ?
O2 P1 1.5016(8) . ?
O2 Na1 2.3974(10) . ?
O2 Na4 2.4175(10) . ?
O3 P1 1.5137(9) . ?
O4 P2 1.5035(8) . ?
O4 Na4 2.3189(9) 1_655 ?
O4 Na4 2.3846(10) 2_757 ?
O4 Na1 2.5804(10) 2_757 ?
O5 P2 1.5086(9) . ?
O5 Na3 2.3385(11) . ?
O6 P2 1.5466(9) . ?
O6 Na4 2.3496(9) . ?
O6 Na3 2.8370(11) . ?
O6 H23 0.850(2) . ?
O7 P3 1.5143(9) . ?
O7 Na2 2.3225(10) . ?
O7 Na3 2.3790(11) . ?
O7 Na1 2.6115(11) 2_757 ?
O8 P3 1.5269(9) . ?
O8 Na1 2.4480(10) 2_657 ?
O8 Na3 2.4798(10) . ?
O8 Na4 2.5323(10) . ?
O9 P3 1.5201(9) . ?
O10 Na3 2.3440(13) . ?
O10 Na4 2.4918(14) . ?
O10 H8 0.8498(10) . ?
O10 H9 0.8834(12) . ?
O11 Na3 2.3282(13) . ?
O11 H10 0.7845(11) . ?
O11 H11 0.8683(12) . ?
O12 Na2 2.4091(13) . ?
O12 Na1 2.6114(16) 2_757 ?
O12 H14 0.8672(13) . ?
O12 H15 0.8195(12) . ?
O13 Na2 2.4749(14) . ?
O13 H12 0.8927(12) . ?
O13 H13 0.8059(12) . ?
O14 Na2 2.3577(12) . ?
O14 Na1 2.4382(15) 2_757 ?
O14 H16 0.8277(11) . ?
O14 H17 0.8453(11) . ?
O15 O16 0.799(3) 2_868 ?
O15 Na2 2.395(2) . ?
O15 Na2 2.426(2) 2_868 ?
O15 H22 0.914(2) . ?
O16 O15 0.799(3) 2_868 ?
O16 Na2 2.476(2) . ?
O16 H18 0.709(2) . ?
O16 H19 0.857(2) . ?
O17 O17 1.302(5) 2_768 ?
O17 H20 0.899(3) . ?
O17 H21 0.843(2) . ?
Na1 O14 2.4382(15) 2_757 ?
Na1 O8 2.4480(10) 2_657 ?
Na1 O4 2.5804(10) 2_757 ?
Na1 O7 2.6114(11) 2_757 ?
Na1 O12 2.6115(16) 2_757 ?
Na1 Na2 3.2502(8) 2_757 ?
Na1 P2 3.2757(6) 2_757 ?
Na1 Na4 3.5833(7) 2_657 ?
Na1 Na4 3.6231(8) . ?
Na1 Na3 4.1262(8) 2_757 ?
Na2 O15 2.426(2) 2_868 ?
Na2 Na1 3.2502(8) 2_757 ?
Na2 Na2 3.8085(11) 2_868 ?
Na2 Na3 3.8699(8) . ?
Na3 P3 2.8911(6) . ?
Na3 Na4 3.1179(8) . ?
Na3 P2 3.1220(6) . ?
Na3 Na1 4.1261(8) 2_757 ?
Na4 O4 2.3189(9) 1_455 ?
Na4 O4 2.3846(10) 2_757 ?
Na4 Na4 3.2841(10) 2_657 ?
Na4 Na1 3.5833(7) 2_657 ?
Na4 H9 2.6530(5) . ?
Na4 H23 2.62(6) . ?
P2 Na1 3.2757(6) 2_757 ?

loop_
_geom_hbond_atom_site_label_D
_geom_hbond_atom_site_label_H
_geom_hbond_atom_site_label_A
_geom_hbond_distance_DH
_geom_hbond_distance_HA
_geom_hbond_distance_DA
_geom_hbond_angle_DHA
_geom_hbond_site_symmetry_A
C1 H1 O9 0.988(17) 2.582(17) 3.3845(15) 138.4(12) 2_657
C1 H2 O9 0.938(16) 2.559(16) 3.4388(15) 156.3(13) 1_454
C2 H4 O3 0.936(18) 2.497(18) 3.2795(15) 141.2(14) 1_655
C3 H5 O2 0.981(17) 2.558(17) 3.2793(14) 130.3(13) 2_757
C3 H5 O6 0.981(17) 2.545(17) 3.3432(15) 138.5(13) 2_757
N1 H7 O2 0.893(16) 2.311(16) 2.8882(12) 122.3(12) 1_655
N1 H7 O4 0.893(16) 2.527(15) 3.0443(12) 117.5(12) .
N1 H7 O8 0.893(16) 2.278(15) 2.8549(12) 122.2(12) 2_757
O10 H9 O3 0.8834(12) 1.8082(9) 2.6899(14) 175.67(10) .
O11 H10 O5 0.7845(11) 1.9622(9) 2.7464(14) 178.16(10) 2_767
O11 H11 O13 0.8683(12) 1.9200(14) 2.7748(19) 167.81(8) .
O13 H12 O17 0.8927(12) 2.609(3) 3.201(3) 124.62(9) .
O13 H12 O17 0.8927(12) 1.933(3) 2.743(3) 150.13(11) 2_768
O13 H13 O3 0.8059(12) 1.9902(9) 2.7795(15) 166.24(10) 2_767
O12 H14 O5 0.8672(13) 1.9786(10) 2.8152(16) 161.73(10) .
O12 H15 O11 0.8195(12) 2.1114(12) 2.9151(17) 166.75(10) 1_655
O14 H16 O1 0.8277(11) 1.94080(10) 2.7666(11) 175.41(8) 1_656
O14 H17 O9 0.8453(11) 1.8247(10) 2.6697(15) 177.88(10) 1_655
O16 H18 O17 0.709(2) 2.257(2) 2.772(3) 130.7(2) 2_768
O16 H19 O9 0.857(2) 1.9411(10) 2.769(3) 162.18(14) .
O17 H20 O15 0.899(3) 2.238(2) 3.031(3) 146.90(18) 1_455
O17 H20 O16 0.899(3) 1.960(2) 2.772(3) 149.49(17) 2_768
O17 H21 O9 0.843(2) 1.8377(9) 2.651(2) 161.8(2) .
O15 H22 O3 0.914(2) 1.9291(9) 2.763(2) 150.81(15) 2_767
O6 H23 O6 0.850(2) 1.666(11) 2.5061(18) 170(6) 2_757
C1 H1 O9 0.988(17) 2.582(17) 3.3845(15) 138.4(12) 2_657
C1 H2 O9 0.938(16) 2.559(16) 3.4388(15) 156.3(13) 1_454
C2 H4 O3 0.936(18) 2.497(18) 3.2795(15) 141.2(14) 1_655
C3 H5 O2 0.981(17) 2.558(17) 3.2793(14) 130.3(13) 2_757
C3 H5 O6 0.981(17) 2.545(17) 3.3432(15) 138.5(13) 2_757
N1 H7 O2 0.893(16) 2.311(16) 2.8882(12) 122.3(12) 1_655
N1 H7 O4 0.893(16) 2.527(15) 3.0443(12) 117.5(12) .
N1 H7 O8 0.893(16) 2.278(15) 2.8549(12) 122.2(12) 2_757
O10 H9 O3 0.8834(12) 1.8082(9) 2.6899(14) 175.67(10) .
O11 H10 O5 0.7845(11) 1.9622(9) 2.7464(14) 178.16(10) 2_767
O11 H11 O13 0.8683(12) 1.9200(14) 2.7748(19) 167.81(8) .
O13 H12 O17 0.8927(12) 2.609(3) 3.201(3) 124.62(9) .
O13 H12 O17 0.8927(12) 1.933(3) 2.743(3) 150.13(11) 2_768
O13 H13 O3 0.8059(12) 1.9902(9) 2.7795(15) 166.24(10) 2_767
O12 H14 O5 0.8672(13) 1.9786(10) 2.8152(16) 161.73(10) .
O12 H15 O11 0.8195(12) 2.1114(12) 2.9151(17) 166.75(10) 1_655
O14 H16 O1 0.8277(11) 1.94080(10) 2.7666(11) 175.41(8) 1_656
O14 H17 O9 0.8453(11) 1.8247(10) 2.6697(15) 177.88(10) 1_655
O16 H18 O17 0.709(2) 2.257(2) 2.772(3) 130.7(2) 2_768
O16 H19 O9 0.857(2) 1.9411(10) 2.769(3) 162.18(14) .
O17 H20 O15 0.899(3) 2.238(2) 3.031(3) 146.90(18) 1_455
O17 H20 O16 0.899(3) 1.960(2) 2.772(3) 149.49(17) 2_768
O17 H21 O9 0.843(2) 1.8377(9) 2.651(2) 161.8(2) .
O15 H22 O3 0.914(2) 1.9291(9) 2.763(2) 150.81(15) 2_767
O6 H23 O6 0.850(2) 1.666(11) 2.5061(18) 170(6) 2_757
